data_2200746
loop_
_publ_author_name
'Gilardi, Richard D.'
'Axenrod, Theodore'
'Sun, Jianguang'
'Flippen-Anderson, Judith L.'

_publ_section_title
;
 1,3,5,7-tetranitro-3,7-diazabicyclo[3.3.1]nonane
;
_journal_issue 11
_journal_name_full 'Acta Crystallographica Section E'
_journal_page_first o1107
_journal_page_last o1108
_journal_paper_doi 10.1107/S1600536801017780
_journal_volume 57
_journal_year 2001
_chemical_formula_sum 'C7 H10 N6 O8'
_chemical_formula_weight 306.21
_chemical_name_systematic
;
 ?
;
_space_group_IT_number 14
_symmetry_cell_setting monoclinic
_symmetry_space_group_name_Hall '-P 2ybc'
_symmetry_space_group_name_H-M 'P 1 21/c 1'
_audit_creation_method SHELXL-97
_cell_angle_alpha 90.00
_cell_angle_beta 93.4360(10)
_cell_angle_gamma 90.00
_cell_formula_units_Z 4
_cell_length_a 13.5750(8)
_cell_length_b 7.9570(4)
_cell_length_c 11.0684(6)
_cell_measurement_reflns_used 5710
_cell_measurement_temperature 293(2)
_cell_measurement_theta_max 56.6
_cell_measurement_theta_min 4.6
_cell_volume 1193.42(11)
_computing_cell_refinement SMART
_computing_data_collection 'SMART (Bruker, 2001)'
_computing_data_reduction 'SAINT (Bruker, 2001)'
_computing_molecular_graphics SHELXTL
_computing_publication_material SHELXTL
_computing_structure_refinement SHELXTL
_computing_structure_solution 'SHELXTL (Sheldrick, 1997)'
_diffrn_ambient_temperature 293(2)
_diffrn_detector_area_resol_mean .73
_diffrn_measured_fraction_theta_full .930
_diffrn_measured_fraction_theta_max .930
_diffrn_measurement_device_type 'CCD area-detector'
_diffrn_measurement_method 'phi and omega scans'
_diffrn_radiation_monochromator graphite
_diffrn_radiation_source 'normal-focus sealed tube'
_diffrn_radiation_type MoK\a
_diffrn_radiation_wavelength .71073
_diffrn_reflns_av_R_equivalents .0309
_diffrn_reflns_av_sigmaI/netI .0289
_diffrn_reflns_limit_h_max 17
_diffrn_reflns_limit_h_min -18
_diffrn_reflns_limit_k_max 10
_diffrn_reflns_limit_k_min -4
_diffrn_reflns_limit_l_max 13
_diffrn_reflns_limit_l_min -14
_diffrn_reflns_number 8750
_diffrn_reflns_theta_full 29.05
_diffrn_reflns_theta_max 29.05
_diffrn_reflns_theta_min 2.97
_diffrn_standards_number 0
_exptl_absorpt_coefficient_mu .156
_exptl_absorpt_correction_T_max .96
_exptl_absorpt_correction_T_min .89
_exptl_absorpt_correction_type multi-scan
_exptl_absorpt_process_details '(Sheldrick, 2001)'
_exptl_crystal_colour colorless
_exptl_crystal_density_diffrn 1.704
_exptl_crystal_density_meas ?
_exptl_crystal_density_method 'not measured'
_exptl_crystal_description prism
_exptl_crystal_F_000 632
_exptl_crystal_size_max .66
_exptl_crystal_size_mid .66
_exptl_crystal_size_min .23
_refine_diff_density_max .388
_refine_diff_density_min -.231
_refine_ls_extinction_coef .035(4)
_refine_ls_extinction_method SHELXL
_refine_ls_goodness_of_fit_ref 1.095
_refine_ls_hydrogen_treatment constr
_refine_ls_matrix_type full
_refine_ls_number_parameters 230
_refine_ls_number_reflns 2971
_refine_ls_number_restraints 0
_refine_ls_restrained_S_all 1.122
_refine_ls_R_factor_all .0690
_refine_ls_R_factor_gt .0563
_refine_ls_shift/su_max .003
_refine_ls_shift/su_mean .000
_refine_ls_structure_factor_coef Fsqd
_refine_ls_weighting_details 'calc w=1/[\s^2^(Fo^2^)+(0.0670P)^2^+0.5997P] where P=(Fo^2^+2Fc^2^)/3'
_refine_ls_weighting_scheme calc
_refine_ls_wR_factor_ref .1472
_reflns_number_gt 2466
_reflns_number_total 2971
_reflns_threshold_expression I>2\s(I)
_cod_data_source_file om6062.cif
_cod_data_source_block I
_cod_depositor_comments
;
The following automatic conversions were performed:
'_symmetry_cell_setting' value 'Monoclinic' changed to 'monoclinic'
according to '/home/saulius/struct/CIF-dictionaries/cif_core.dic'
dictionary named 'cif_core.dic' version 2.4.1 from 2010-06-29.

Automatic conversion script
Id: cif_fix_enum 1527 2010-12-29 10:47:43Z saulius 

The following automatic conversions were performed:

'_symmetry_cell_setting' value 'Monoclinic' changed to 'monoclinic'
according to /home/saulius/struct/CIF-dictionaries/cif_core.dic
dictionary named 'cif_core.dic' version 2.4.1 from 2010-06-29.

Automatic conversion script
Id: cif_fix_values 1715 2011-07-08 13:25:40Z adriana 

The following automatic conversions were performed:

'_exptl_crystal_density_meas' value 'not measured' was changed to '?'
- the value is perceived as not measured.

Automatic conversion script
Id: cif_fix_values 3008 2015-01-20 13:52:24Z robertas 
;
_cod_original_sg_symbol_H-M 'P 21/c'
_cod_database_code 2200746
_cod_database_fobs_code 2200746

loop_
_symmetry_equiv_pos_as_xyz
'x, y, z'
'-x, y+1/2, -z+1/2'
'-x, -y, -z'
'x, -y-1/2, z-1/2'

loop_
_atom_site_label
_atom_site_fract_x
_atom_site_fract_y
_atom_site_fract_z
_atom_site_U_iso_or_equiv
_atom_site_adp_type
_atom_site_calc_flag
_atom_site_refinement_flags
_atom_site_occupancy
_atom_site_disorder_assembly
_atom_site_disorder_group
_atom_site_type_symbol
C1 .33494(12) -.0635(2) .83763(16) .0257(4) Uani d . 1 A . C
N1 .43303(12) -.1355(2) .80170(18) .0421(5) Uani d . 1 . . N
O1A .4365(5) -.198(3) .7016(11) .057(3) Uani d PU .54(3) A 1 O
O1B .5017(6) -.123(2) .8737(9) .044(2) Uani d PU .54(3) A 1 O
O1A1 .4300(11) -.267(3) .743(2) .057(4) Uani d PU .24(2) A 2 O
O1B1 .5100(14) -.072(3) .844(2) .054(4) Uani d PU .24(2) A 2 O
O1A2 .4478(17) -.125(4) .6898(19) .066(5) Uani d PU .22(2) A 3 O
O1B2 .4910(17) -.189(4) .8863(18) .061(5) Uani d PU .22(2) A 3 O
C2 .35097(13) .1261(2) .8510(2) .0317(4) Uani d . 1 . . C
H2A .4011 .1493 .9149 .038 Uiso calc R 1 A . H
H2B .3722 .1734 .7761 .038 Uiso calc R 1 . . H
N3 .25659(11) .19864(17) .88066(15) .0292(4) Uani d . 1 A . N
N3A .26203(14) .3584(2) .92798(19) .0422(5) Uani d . 1 . . N
O3A .34280(14) .4095(2) .9653(2) .0679(6) Uani d U 1 A . O
O3B .18524(14) .4362(2) .9338(2) .0640(6) Uani d U 1 A . O
C4 .16666(14) .1608(2) .80566(19) .0308(4) Uani d . 1 . . C
H4A .1681 .2186 .7286 .037 Uiso calc R 1 A . H
H4B .1092 .1992 .8459 .037 Uiso calc R 1 . . H
C5 .16023(12) -.0292(2) .78487(16) .0245(4) Uani d . 1 A . C
N5 .07644(12) -.0604(2) .68953(15) .0350(4) Uani d . 1 . . N
O5A .01917(15) .0519(3) .6662(2) .0820(8) Uani d U 1 A . O
O5B .07125(12) -.1982(2) .64403(16) .0525(5) Uani d U 1 A . O
C6 .13347(14) -.1297(2) .89680(17) .0286(4) Uani d . 1 . . C
H6A .0725 -.0872 .9265 .034 Uiso calc R 1 A . H
H6B .1240 -.2471 .8756 .034 Uiso calc R 1 . . H
N7 .21284(12) -.11332(19) .99003(14) .0293(4) Uani d . 1 A . N
N7A .20085(13) .0021(2) 1.08030(15) .0342(4) Uani d . 1 . . N
O7A .27214(13) .0302(2) 1.15008(15) .0523(5) Uani d U 1 A . O
O7B .11930(12) .0642(2) 1.08749(16) .0487(4) Uani d U 1 A . O
C8 .31272(14) -.1515(2) .95676(18) .0311(4) Uani d . 1 . . C
H8A .3199 -.2721 .9475 .037 Uiso calc R 1 A . H
H8B .3597 -.1147 1.0207 .037 Uiso calc R 1 . . H
C9 .25533(13) -.0999(2) .73855(17) .0283(4) Uani d . 1 . . C
H9A .2493 -.2198 .7244 .034 Uiso calc R 1 A . H
H9B .2707 -.0454 .6635 .034 Uiso calc R 1 . . H

loop_
_atom_site_aniso_label
_atom_site_aniso_U_11
_atom_site_aniso_U_22
_atom_site_aniso_U_33
_atom_site_aniso_U_12
_atom_site_aniso_U_13
_atom_site_aniso_U_23
C1 .0207(8) .0248(8) .0317(9) .0025(6) .0013(7) -.0052(7)
N1 .0259(8) .0501(11) .0499(11) .0082(8) .0007(8) -.0149(9)
O1A .037(3) .079(7) .055(5) .015(4) .007(3) -.031(5)
O1B .024(3) .055(6) .051(4) .007(4) -.005(2) .001(4)
O1A1 .045(4) .050(7) .075(8) .009(4) .010(5) -.028(6)
O1B1 .030(4) .053(8) .078(9) .000(5) .001(6) -.013(6)
O1A2 .058(7) .080(10) .064(6) .020(7) .026(5) .004(7)
O1B2 .043(6) .068(9) .074(7) .028(7) .005(5) .021(7)
C2 .0244(9) .0254(9) .0454(11) -.0036(7) .0022(8) -.0003(8)
N3 .0297(8) .0160(7) .0418(9) -.0013(6) .0004(7) -.0014(6)
N3A .0492(11) .0204(8) .0563(12) -.0017(7) -.0013(9) -.0063(7)
O3A .0560(11) .0368(9) .1086(17) -.0091(8) -.0136(11) -.0282(10)
O3B .0574(11) .0333(8) .1005(16) .0143(8) -.0010(10) -.0207(9)
C4 .0293(9) .0224(8) .0399(10) .0021(7) -.0042(8) .0039(7)
C5 .0228(8) .0242(8) .0261(8) -.0003(6) -.0010(6) -.0027(6)
N5 .0272(8) .0439(10) .0334(9) .0003(7) -.0030(7) -.0062(7)
O5A .0585(12) .0721(14) .1088(18) .0288(10) -.0498(12) -.0272(12)
O5B .0435(9) .0549(10) .0573(10) -.0030(8) -.0114(7) -.0250(8)
C6 .0292(9) .0243(8) .0327(9) -.0078(7) .0043(7) -.0016(7)
N7 .0354(8) .0250(7) .0276(8) -.0018(6) .0036(6) .0010(6)
N7A .0437(10) .0291(8) .0300(8) -.0013(7) .0027(7) -.0022(7)
O7A .0536(10) .0583(10) .0433(9) .0052(8) -.0110(7) -.0166(8)
O7B .0435(9) .0521(10) .0511(10) .0068(7) .0062(7) -.0174(7)
C8 .0336(10) .0238(8) .0354(10) .0072(7) -.0021(8) .0018(7)
C9 .0260(9) .0317(9) .0273(9) .0014(7) .0018(7) -.0066(7)

loop_
_atom_type_symbol
_atom_type_description
_atom_type_scat_dispersion_real
_atom_type_scat_dispersion_imag
_atom_type_scat_source
C C .0033 .0016 'International Tables Vol C Tables 4.2.6.8 and 6.1.1.4'
H H .0000 .0000 'International Tables Vol C Tables 4.2.6.8 and 6.1.1.4'
N N .0061 .0033 'International Tables Vol C Tables 4.2.6.8 and 6.1.1.4'
O O .0106 .0060 'International Tables Vol C Tables 4.2.6.8 and 6.1.1.4'

loop_
_geom_angle_atom_site_label_1
_geom_angle_atom_site_label_2
_geom_angle_atom_site_label_3
_geom_angle
C9 C1 N1 109.55(14)
C9 C1 C2 110.37(15)
N1 C1 C2 105.94(15)
C9 C1 C8 111.35(15)
N1 C1 C8 105.76(15)
C2 C1 C8 113.58(16)
O1B N1 O1A 124.7(5)
O1B1 N1 O1A1 123.4(11)
O1B2 N1 O1A2 128.2(13)
O1B N1 C1 117.0(4)
O1A N1 C1 118.2(3)
O1B1 N1 C1 119.0(9)
O1A1 N1 C1 117.1(7)
O1B2 N1 C1 116.7(9)
O1A2 N1 C1 114.9(9)
N3 C2 C1 106.85(14)
N3A N3 C2 115.03(15)
N3A N3 C4 115.44(15)
C2 N3 C4 120.23(16)
O3B N3A O3A 124.65(18)
O3B N3A N3 117.62(18)
O3A N3A N3 117.67(18)
N3 C4 C5 109.04(14)
C9 C5 N5 108.58(14)
C9 C5 C4 111.89(15)
N5 C5 C4 107.37(14)
C9 C5 C6 108.98(15)
N5 C5 C6 105.70(14)
C4 C5 C6 114.00(15)
O5A N5 O5B 124.40(18)
O5A N5 C5 118.24(17)
O5B N5 C5 117.35(16)
N7 C6 C5 108.98(14)
N7A N7 C6 117.47(15)
N7A N7 C8 118.39(15)
C6 N7 C8 117.60(15)
O7B N7A O7A 124.92(17)
O7B N7A N7 117.77(16)
O7A N7A N7 117.26(17)
N7 C8 C1 110.76(14)
C1 C9 C5 105.48(14)

loop_
_geom_bond_atom_site_label_1
_geom_bond_atom_site_label_2
_geom_bond_site_symmetry_2
_geom_bond_distance
_geom_bond_publ_flag
C1 C9 . 1.521(2) ?
C1 N1 . 1.524(2) ?
C1 C2 . 1.530(2) ?
C1 C8 . 1.539(3) ?
N1 O1B . 1.194(7) ?
N1 O1A . 1.217(7) ?
N1 O1B1 . 1.226(19) ?
N1 O1A1 . 1.236(12) ?
N1 O1B2 . 1.262(18) ?
N1 O1A2 . 1.27(2) ?
C2 N3 . 1.460(2) ?
N3 N3A . 1.375(2) ?
N3 C4 . 1.466(2) ?
N3A O3B . 1.217(2) ?
N3A O3A . 1.218(3) ?
C4 C5 . 1.531(2) ?
C5 C9 . 1.525(2) ?
C5 N5 . 1.525(2) ?
C5 C6 . 1.536(2) ?
N5 O5A . 1.203(2) ?
N5 O5B . 1.207(2) ?
C6 N7 . 1.452(2) ?
N7 N7A . 1.374(2) ?
N7 C8 . 1.458(2) ?
N7A O7B . 1.219(2) ?
N7A O7A . 1.222(2) ?
